data_4308296
loop_
_publ_author_name
'Martin G\"artner'
'Reinald Fischer'
'Jens Langer'
'Helmar G\"orls'
'Dirk Walther'
'Matthias Westerhausen'

_publ_contact_author
;
      Matthias Westerhausen
      Institut f\"ur anorganische und analytische Chemie
      Friedrich-Schiller-Universit\"at Jena
      August-Bebel-Str. 2
      07743 Jena
      Germany
;
_publ_contact_author_email m.we@uni-jena.de
_publ_contact_author_fax '03641 948 102'
_publ_contact_author_phone '03641 948 110'
_publ_section_title
;
Syntheses and Structures of Alkaline Earth Metal Bis(diphenylamides)
;
_journal_name_full 'Inorganic Chemistry'
_journal_page_first 5118
_journal_page_last 5124
_journal_paper_doi 10.1021/ic700459d
_journal_volume 46
_journal_year 2007
_chemical_formula_sum 'C36 H44 Mg N2 O3'
_chemical_formula_weight 577.04
_chemical_name_systematic
; 
 ? 
;
_space_group_IT_number 13
_symmetry_cell_setting monoclinic
_symmetry_space_group_name_Hall '-P 2yac'
_symmetry_space_group_name_H-M 'P 1 2/n 1'
_atom_sites_solution_hydrogens geom
_atom_sites_solution_primary direct
_atom_sites_solution_secondary difmap
_audit_creation_method SHELXL-97
_cell_angle_alpha 90.00
_cell_angle_beta 106.111(2)
_cell_angle_gamma 90.00
_cell_formula_units_Z 4
_cell_length_a 13.1143(4)
_cell_length_b 14.4644(5)
_cell_length_c 19.8690(4)
_cell_measurement_temperature 183(2)
_cell_volume 3620.94(19)
_computing_cell_refinement DENZO
_computing_data_collection COLLECT
_computing_data_reduction DENZO
_computing_molecular_graphics SHELXTL/PC
_computing_publication_material SHELXL-97
_computing_structure_refinement 'SHELXL-97 (Sheldrick, 1997)'
_computing_structure_solution 'SHELXS-97 (Sheldrick, 1990)'
_diffrn_ambient_temperature 183(2)
_diffrn_measured_fraction_theta_full 0.994
_diffrn_measured_fraction_theta_max 0.994
_diffrn_measurement_device_type KappaCCD
_diffrn_measurement_method 'phi- + omega-scan'
_diffrn_radiation_monochromator graphite
_diffrn_radiation_source 'fine-focus sealed tube'
_diffrn_radiation_type MoK\a
_diffrn_radiation_wavelength 0.71073
_diffrn_reflns_av_R_equivalents 0.0500
_diffrn_reflns_av_sigmaI/netI 0.0539
_diffrn_reflns_limit_h_max 16
_diffrn_reflns_limit_h_min -17
_diffrn_reflns_limit_k_max 17
_diffrn_reflns_limit_k_min -18
_diffrn_reflns_limit_l_max 25
_diffrn_reflns_limit_l_min -25
_diffrn_reflns_number 24242
_diffrn_reflns_theta_full 27.50
_diffrn_reflns_theta_max 27.50
_diffrn_reflns_theta_min 1.77
_exptl_absorpt_coefficient_mu 0.082
_exptl_absorpt_correction_T_max 1.0119
_exptl_absorpt_correction_T_min 0.9573
_exptl_absorpt_correction_type multi-scan
_exptl_absorpt_process_details
;
[c.f. r.h. blessing, acta cryst. (1995), a51, 33-38]
;
_exptl_crystal_colour colourless
_exptl_crystal_density_diffrn 1.059
_exptl_crystal_density_method 'not measured'
_exptl_crystal_description prism
_exptl_crystal_F_000 1240
_exptl_crystal_size_max 0.06
_exptl_crystal_size_mid 0.06
_exptl_crystal_size_min 0.04
_refine_diff_density_max 1.423
_refine_diff_density_min -0.363
_refine_diff_density_rms 0.110
_refine_ls_extinction_method none
_refine_ls_goodness_of_fit_ref 1.030
_refine_ls_hydrogen_treatment constr
_refine_ls_matrix_type full
_refine_ls_number_parameters 425
_refine_ls_number_reflns 8274
_refine_ls_number_restraints 0
_refine_ls_restrained_S_all 1.030
_refine_ls_R_factor_all 0.1390
_refine_ls_R_factor_gt 0.0952
_refine_ls_shift/su_max 0.004
_refine_ls_shift/su_mean 0.000
_refine_ls_structure_factor_coef Fsqd
_refine_ls_weighting_details 'calc w=1/[\s^2^(Fo^2^)+(0.1911P)^2^+3.5971P] where P=(Fo^2^+2Fc^2^)/3'
_refine_ls_weighting_scheme calc
_refine_ls_wR_factor_gt 0.2771
_refine_ls_wR_factor_ref 0.3199
_reflns_number_gt 5307
_reflns_number_total 8274
_reflns_threshold_expression >2sigma(I)
_cod_data_source_file ic700459d-file001_2.cif
_cod_data_source_block FO3051
_cod_original_cell_volume 3620.94(18)
_cod_database_code 4308296

loop_
_symmetry_equiv_pos_as_xyz
'x, y, z'
'-x+1/2, y, -z+1/2'
'-x, -y, -z'
'x-1/2, -y, z-1/2'

loop_
_atom_site_label
_atom_site_type_symbol
_atom_site_fract_x
_atom_site_fract_y
_atom_site_fract_z
_atom_site_U_iso_or_equiv
_atom_site_adp_type
_atom_site_occupancy
_atom_site_symmetry_multiplicity
_atom_site_calc_flag
_atom_site_refinement_flags
_atom_site_disorder_assembly
_atom_site_disorder_group
MgA Mg 0.7500 0.68451(10) 0.7500 0.0298(4) Uani 1 2 d S . .
O1A O 0.64810(18) 0.59103(16) 0.69333(12) 0.0364(5) Uani 1 1 d . . .
N1A N 0.8336(2) 0.7467(2) 0.69182(14) 0.0346(6) Uani 1 1 d . . .
C1A C 0.8205(3) 0.7047(2) 0.62544(16) 0.0343(7) Uani 1 1 d . . .
C2A C 0.7232(3) 0.7141(3) 0.57465(18) 0.0418(8) Uani 1 1 d . . .
H2AA H 0.6703 0.7532 0.5836 0.050 Uiso 1 1 calc R . .
C3A C 0.7023(4) 0.6673(3) 0.51137(19) 0.0536(10) Uani 1 1 d . . .
H3AA H 0.6350 0.6734 0.4780 0.064 Uiso 1 1 calc R . .
C4A C 0.7790(4) 0.6117(3) 0.4965(2) 0.0556(11) Uani 1 1 d . . .
H4AA H 0.7653 0.5809 0.4527 0.067 Uiso 1 1 calc R . .
C5A C 0.8757(4) 0.6015(3) 0.5460(2) 0.0536(10) Uani 1 1 d . . .
H5AA H 0.9280 0.5623 0.5362 0.064 Uiso 1 1 calc R . .
C6A C 0.8982(3) 0.6475(3) 0.61011(19) 0.0431(8) Uani 1 1 d . . .
H6AA H 0.9656 0.6404 0.6433 0.052 Uiso 1 1 calc R . .
C7A C 0.9204(3) 0.8043(2) 0.71881(17) 0.0329(7) Uani 1 1 d . . .
C8A C 0.9924(3) 0.8332(3) 0.6822(2) 0.0420(8) Uani 1 1 d . . .
H8AA H 0.9841 0.8121 0.6357 0.050 Uiso 1 1 calc R . .
C9A C 1.0761(3) 0.8928(3) 0.7135(2) 0.0493(9) Uani 1 1 d . . .
H9AA H 1.1236 0.9113 0.6876 0.059 Uiso 1 1 calc R . .
C10A C 1.0914(3) 0.9252(3) 0.7802(2) 0.0500(10) Uani 1 1 d . . .
H10A H 1.1491 0.9653 0.8008 0.060 Uiso 1 1 calc R . .
C11A C 1.0217(3) 0.8985(3) 0.8169(2) 0.0465(9) Uani 1 1 d . . .
H11A H 1.0315 0.9205 0.8633 0.056 Uiso 1 1 calc R . .
C12A C 0.9363(3) 0.8393(2) 0.78705(18) 0.0394(8) Uani 1 1 d . . .
H12A H 0.8885 0.8226 0.8133 0.047 Uiso 1 1 calc R . .
C13A C 0.5346(3) 0.5889(3) 0.6816(2) 0.0433(8) Uani 1 1 d . . .
H13A H 0.5072 0.6507 0.6889 0.052 Uiso 1 1 calc R . .
H13B H 0.5144 0.5441 0.7133 0.052 Uiso 1 1 calc R . .
C14A C 0.4927(3) 0.5592(3) 0.6062(2) 0.0536(10) Uani 1 1 d . . .
H14A H 0.4855 0.6127 0.5742 0.064 Uiso 1 1 calc R . .
H14B H 0.4229 0.5284 0.5979 0.064 Uiso 1 1 calc R . .
C15A C 0.5767(3) 0.4918(3) 0.5960(2) 0.0495(9) Uani 1 1 d . . .
H15A H 0.5926 0.5033 0.5509 0.059 Uiso 1 1 calc R . .
H15B H 0.5523 0.4271 0.5967 0.059 Uiso 1 1 calc R . .
C16A C 0.6742(3) 0.5100(3) 0.65738(19) 0.0428(8) Uani 1 1 d . . .
H16A H 0.6895 0.4560 0.6893 0.051 Uiso 1 1 calc R . .
H16B H 0.7371 0.5223 0.6404 0.051 Uiso 1 1 calc R . .
MgB Mg 0.7500 0.19632(10) 0.7500 0.0302(4) Uani 1 2 d S . .
O1B O 0.70672(19) 0.10212(17) 0.81129(13) 0.0414(6) Uani 1 1 d . . .
N1B N 0.6138(2) 0.25951(19) 0.69743(14) 0.0329(6) Uani 1 1 d . . .
C1B C 0.5529(2) 0.3116(2) 0.72983(16) 0.0313(7) Uani 1 1 d . . .
C2B C 0.5999(3) 0.3455(2) 0.79762(18) 0.0392(8) Uani 1 1 d . . .
H2BA H 0.6721 0.3312 0.8199 0.047 Uiso 1 1 calc R . .
C3B C 0.5437(4) 0.3993(3) 0.8330(2) 0.0491(9) Uani 1 1 d . . .
H3BA H 0.5777 0.4202 0.8791 0.059 Uiso 1 1 calc R . .
C4B C 0.4383(3) 0.4228(3) 0.8017(2) 0.0508(10) Uani 1 1 d . . .
H4BA H 0.3998 0.4596 0.8259 0.061 Uiso 1 1 calc R . .
C5B C 0.3918(3) 0.3918(3) 0.7357(2) 0.0465(9) Uani 1 1 d . . .
H5BA H 0.3200 0.4077 0.7138 0.056 Uiso 1 1 calc R . .
C6B C 0.4463(3) 0.3374(2) 0.69919(18) 0.0374(7) Uani 1 1 d . . .
H6BA H 0.4112 0.3175 0.6530 0.045 Uiso 1 1 calc R . .
C7B C 0.5636(2) 0.2175(2) 0.63262(16) 0.0322(7) Uani 1 1 d . . .
C8B C 0.6037(3) 0.2318(3) 0.57494(18) 0.0402(8) Uani 1 1 d . . .
H8BA H 0.6604 0.2742 0.5789 0.048 Uiso 1 1 calc R . .
C9B C 0.5624(3) 0.1856(3) 0.51245(19) 0.0465(9) Uani 1 1 d . . .
H9BA H 0.5912 0.1961 0.4742 0.056 Uiso 1 1 calc R . .
C10B C 0.4793(3) 0.1241(3) 0.5053(2) 0.0477(9) Uani 1 1 d . . .
H10B H 0.4511 0.0922 0.4624 0.057 Uiso 1 1 calc R . .
C11B C 0.4376(3) 0.1094(3) 0.5610(2) 0.0457(9) Uani 1 1 d . . .
H11B H 0.3802 0.0675 0.5561 0.055 Uiso 1 1 calc R . .
C12B C 0.4788(3) 0.1552(2) 0.62397(18) 0.0402(8) Uani 1 1 d . . .
H12B H 0.4492 0.1443 0.6618 0.048 Uiso 1 1 calc R . .
C13B C 0.7647(3) 0.0190(3) 0.8409(3) 0.0566(11) Uani 1 1 d . . .
H13C H 0.8422 0.0297 0.8525 0.068 Uiso 1 1 calc R . .
H13D H 0.7462 -0.0330 0.8072 0.068 Uiso 1 1 calc R . .
C14B C 0.7321(3) -0.0021(3) 0.9056(2) 0.0554(10) Uani 1 1 d . . .
H14C H 0.7890 0.0151 0.9480 0.067 Uiso 1 1 calc R . .
H14D H 0.7162 -0.0687 0.9079 0.067 Uiso 1 1 calc R . .
C15B C 0.6329(4) 0.0561(3) 0.8995(2) 0.0557(10) Uani 1 1 d . . .
H15C H 0.5738 0.0171 0.9052 0.067 Uiso 1 1 calc R . .
H15D H 0.6470 0.1054 0.9354 0.067 Uiso 1 1 calc R . .
C16B C 0.6072(3) 0.0963(3) 0.8278(2) 0.0539(11) Uani 1 1 d . . .
H16C H 0.5571 0.0560 0.7938 0.065 Uiso 1 1 calc R . .
H16D H 0.5749 0.1583 0.8269 0.065 Uiso 1 1 calc R . .
O1TB O 1.1843(7) 0.5878(5) 0.5967(4) 0.080(2) Uani 0.50 1 d P . .
C1TB C 1.1782(8) 0.6449(6) 0.5399(4) 0.058(2) Uani 0.50 1 d P . .
H1TA H 1.1096 0.6369 0.5038 0.069 Uiso 0.50 1 calc PR . .
H1TB H 1.2367 0.6319 0.5188 0.069 Uiso 0.50 1 calc PR . .
C2TB C 1.1887(7) 0.7507(9) 0.5735(5) 0.074(3) Uani 0.50 1 d P . .
H2TA H 1.2250 0.7941 0.5492 0.089 Uiso 0.50 1 calc PR . .
H2TB H 1.1195 0.7766 0.5750 0.089 Uiso 0.50 1 calc PR . .
C3TB C 1.2567(6) 0.7232(4) 0.6442(4) 0.0400(15) Uani 0.50 1 d P . .
H3TA H 1.3325 0.7259 0.6451 0.048 Uiso 0.50 1 calc PR . .
H3TB H 1.2453 0.7663 0.6802 0.048 Uiso 0.50 1 calc PR . .
C4TB C 1.2292(7) 0.6297(6) 0.6594(5) 0.054(2) Uani 0.50 1 d P . .
H4TA H 1.2934 0.5956 0.6855 0.065 Uiso 0.50 1 calc PR . .
H4TB H 1.1784 0.6310 0.6881 0.065 Uiso 0.50 1 calc PR . .
O1TA O 0.3458(5) 0.0611(4) 0.9156(4) 0.070(2) Uani 0.50 1 d P . .
C1TA C 0.3920(7) 0.1368(6) 0.9649(3) 0.052(2) Uani 0.50 1 d P . .
H1TC H 0.3407 0.1585 0.9897 0.062 Uiso 0.50 1 calc PR . .
H1TD H 0.4574 0.1158 1.0000 0.062 Uiso 0.50 1 calc PR . .
C2TA C 0.4159(7) 0.2098(5) 0.9213(4) 0.0474(19) Uani 0.50 1 d P . .
H2TC H 0.4883 0.2025 0.9159 0.057 Uiso 0.50 1 calc PR . .
H2TD H 0.4100 0.2715 0.9415 0.057 Uiso 0.50 1 calc PR . .
C3TA C 0.3363(8) 0.1980(8) 0.8548(6) 0.083(4) Uani 0.50 1 d P . .
H3TC H 0.2708 0.2321 0.8545 0.100 Uiso 0.50 1 calc PR . .
H3TD H 0.3629 0.2211 0.8159 0.100 Uiso 0.50 1 calc PR . .
C4TA C 0.3161(7) 0.1029(7) 0.8476(4) 0.063(3) Uani 0.50 1 d P . .
H4TC H 0.3574 0.0751 0.8179 0.075 Uiso 0.50 1 calc PR . .
H4TD H 0.2398 0.0921 0.8248 0.075 Uiso 0.50 1 calc PR . .

loop_
_atom_site_aniso_label
_atom_site_aniso_U_11
_atom_site_aniso_U_22
_atom_site_aniso_U_33
_atom_site_aniso_U_23
_atom_site_aniso_U_13
_atom_site_aniso_U_12
MgA 0.0268(7) 0.0318(8) 0.0298(7) 0.000 0.0063(6) 0.000
O1A 0.0304(12) 0.0369(12) 0.0403(12) -0.0061(10) 0.0071(9) -0.0027(9)
N1A 0.0324(14) 0.0404(15) 0.0313(13) 0.0002(11) 0.0091(11) -0.0022(12)
C1A 0.0400(17) 0.0330(16) 0.0318(16) 0.0045(13) 0.0132(13) -0.0021(13)
C2A 0.046(2) 0.0437(19) 0.0341(17) 0.0056(15) 0.0090(15) 0.0000(16)
C3A 0.065(3) 0.056(2) 0.0336(18) 0.0010(17) 0.0034(17) -0.009(2)
C4A 0.082(3) 0.051(2) 0.0346(19) -0.0045(17) 0.0174(19) -0.015(2)
C5A 0.077(3) 0.039(2) 0.057(2) -0.0017(17) 0.039(2) -0.0001(19)
C6A 0.048(2) 0.042(2) 0.0410(18) 0.0034(15) 0.0163(16) 0.0015(16)
C7A 0.0312(16) 0.0307(16) 0.0369(16) 0.0040(13) 0.0097(13) 0.0018(13)
C8A 0.0402(19) 0.0419(19) 0.0473(19) 0.0045(16) 0.0176(15) -0.0034(15)
C9A 0.044(2) 0.041(2) 0.067(3) 0.0047(18) 0.0206(18) -0.0048(16)
C10A 0.039(2) 0.0375(19) 0.068(3) -0.0005(18) 0.0062(17) -0.0056(16)
C11A 0.049(2) 0.0359(18) 0.050(2) -0.0042(16) 0.0052(17) -0.0033(16)
C12A 0.0404(18) 0.0366(18) 0.0406(18) 0.0000(14) 0.0102(14) -0.0027(14)
C13A 0.0290(17) 0.044(2) 0.055(2) -0.0066(16) 0.0089(15) -0.0045(14)
C14A 0.048(2) 0.051(2) 0.050(2) -0.0021(18) -0.0062(17) -0.0059(18)
C15A 0.058(2) 0.046(2) 0.0412(19) -0.0079(16) 0.0080(17) -0.0080(18)
C16A 0.047(2) 0.0338(18) 0.0464(19) -0.0048(15) 0.0101(15) 0.0014(15)
MgB 0.0255(7) 0.0302(8) 0.0339(8) 0.000 0.0066(6) 0.000
O1B 0.0320(12) 0.0376(13) 0.0563(15) 0.0133(11) 0.0154(11) 0.0048(10)
N1B 0.0287(13) 0.0345(14) 0.0329(13) -0.0020(11) 0.0044(10) 0.0012(11)
C1B 0.0290(15) 0.0286(15) 0.0351(16) 0.0035(12) 0.0069(12) -0.0024(12)
C2B 0.0400(18) 0.0364(18) 0.0384(17) -0.0034(14) 0.0063(14) -0.0003(14)
C3B 0.065(3) 0.040(2) 0.045(2) -0.0080(16) 0.0196(18) -0.0045(18)
C4B 0.053(2) 0.044(2) 0.065(3) -0.0061(18) 0.032(2) 0.0035(18)
C5B 0.0342(18) 0.045(2) 0.064(2) 0.0023(18) 0.0194(17) 0.0028(15)
C6B 0.0313(17) 0.0382(17) 0.0424(18) 0.0016(14) 0.0098(13) 0.0003(14)
C7B 0.0297(15) 0.0290(15) 0.0340(16) 0.0021(12) 0.0023(12) 0.0047(12)
C8B 0.0356(17) 0.0434(19) 0.0417(18) -0.0022(15) 0.0108(14) -0.0033(15)
C9B 0.048(2) 0.054(2) 0.0357(18) -0.0035(16) 0.0090(15) 0.0058(17)
C10B 0.049(2) 0.045(2) 0.0404(19) -0.0107(16) -0.0014(16) 0.0043(17)
C11B 0.044(2) 0.0373(19) 0.046(2) -0.0037(15) -0.0043(16) -0.0071(15)
C12B 0.0386(18) 0.0395(18) 0.0385(17) 0.0029(15) 0.0040(14) -0.0038(15)
C13B 0.053(2) 0.043(2) 0.079(3) 0.022(2) 0.027(2) 0.0155(18)
C14B 0.055(2) 0.053(2) 0.057(2) 0.0214(19) 0.0120(19) 0.0064(19)
C15B 0.060(3) 0.061(3) 0.051(2) 0.0086(19) 0.0226(19) 0.006(2)
C16B 0.0343(19) 0.059(3) 0.072(3) 0.022(2) 0.0198(18) 0.0058(17)
O1TB 0.117(6) 0.063(4) 0.070(4) -0.021(4) 0.044(4) -0.014(4)
C1TB 0.060(5) 0.063(5) 0.045(4) -0.019(4) 0.005(4) -0.004(4)
C2TB 0.040(4) 0.131(10) 0.059(5) 0.041(6) 0.024(4) 0.031(5)
C3TB 0.039(4) 0.024(3) 0.050(4) -0.007(3) 0.001(3) 0.001(3)
C4TB 0.041(4) 0.044(4) 0.081(6) -0.007(4) 0.023(4) -0.005(3)
O1TA 0.068(4) 0.031(3) 0.132(6) 0.007(3) 0.064(4) -0.003(3)
C1TA 0.063(5) 0.077(6) 0.022(3) -0.007(3) 0.021(3) -0.004(4)
C2TA 0.063(5) 0.021(3) 0.073(5) -0.021(3) 0.043(4) -0.003(3)
C3TA 0.055(5) 0.092(8) 0.105(8) 0.081(7) 0.027(5) 0.032(5)
C4TA 0.056(5) 0.088(7) 0.032(4) -0.034(4) -0.009(3) -0.010(5)

loop_
_atom_type_symbol
_atom_type_description
_atom_type_scat_dispersion_real
_atom_type_scat_dispersion_imag
_atom_type_scat_source
C C 0.0033 0.0016 'International Tables Vol C Tables 4.2.6.8 and 6.1.1.4'
H H 0.0000 0.0000 'International Tables Vol C Tables 4.2.6.8 and 6.1.1.4'
N N 0.0061 0.0033 'International Tables Vol C Tables 4.2.6.8 and 6.1.1.4'
O O 0.0106 0.0060 'International Tables Vol C Tables 4.2.6.8 and 6.1.1.4'
Mg Mg 0.0486 0.0363 'International Tables Vol C Tables 4.2.6.8 and 6.1.1.4'

loop_
_geom_angle_atom_site_label_1
_geom_angle_atom_site_label_2
_geom_angle_atom_site_label_3
_geom_angle
_geom_angle_site_symmetry_1
_geom_angle_site_symmetry_3
_geom_angle_publ_flag
O1A MgA O1A 95.54(15) . 2_656 ?
O1A MgA N1A 111.24(10) . . ?
O1A MgA N1A 103.81(10) 2_656 . ?
O1A MgA N1A 103.81(10) . 2_656 ?
O1A MgA N1A 111.23(10) 2_656 2_656 ?
N1A MgA N1A 126.89(18) . 2_656 ?
C13A O1A C16A 106.0(3) . . ?
C13A O1A MgA 126.9(2) . . ?
C16A O1A MgA 127.1(2) . . ?
C7A N1A C1A 119.3(3) . . ?
C7A N1A MgA 124.3(2) . . ?
C1A N1A MgA 113.4(2) . . ?
C2A C1A C6A 118.1(3) . . ?
C2A C1A N1A 118.7(3) . . ?
C6A C1A N1A 123.0(3) . . ?
C3A C2A C1A 121.2(4) . . ?
C4A C3A C2A 120.4(4) . . ?
C5A C4A C3A 119.4(4) . . ?
C4A C5A C6A 121.2(4) . . ?
C5A C6A C1A 119.7(4) . . ?
N1A C7A C8A 125.0(3) . . ?
N1A C7A C12A 118.2(3) . . ?
C8A C7A C12A 116.8(3) . . ?
C9A C8A C7A 120.6(4) . . ?
C10A C9A C8A 121.9(4) . . ?
C9A C10A C11A 118.5(4) . . ?
C10A C11A C12A 121.2(4) . . ?
C11A C12A C7A 120.9(3) . . ?
O1A C13A C14A 104.0(3) . . ?
C13A C14A C15A 103.7(3) . . ?
C14A C15A C16A 105.1(3) . . ?
O1A C16A C15A 105.7(3) . . ?
O1B MgB O1B 94.71(16) 2_656 . ?
O1B MgB N1B 105.19(10) 2_656 2_656 ?
O1B MgB N1B 110.54(11) . 2_656 ?
O1B MgB N1B 110.55(11) 2_656 . ?
O1B MgB N1B 105.19(10) . . ?
N1B MgB N1B 126.20(17) 2_656 . ?
C16B O1B C13B 105.4(3) . . ?
C16B O1B MgB 127.3(2) . . ?
C13B O1B MgB 126.9(2) . . ?
C1B N1B C7B 118.5(3) . . ?
C1B N1B MgB 123.3(2) . . ?
C7B N1B MgB 113.5(2) . . ?
N1B C1B C2B 118.7(3) . . ?
N1B C1B C6B 125.1(3) . . ?
C2B C1B C6B 116.1(3) . . ?
C3B C2B C1B 121.8(3) . . ?
C2B C3B C4B 120.7(4) . . ?
C5B C4B C3B 118.3(4) . . ?
C4B C5B C6B 122.0(4) . . ?
C5B C6B C1B 121.0(3) . . ?
C8B C7B C12B 117.3(3) . . ?
C8B C7B N1B 119.7(3) . . ?
C12B C7B N1B 122.8(3) . . ?
C9B C8B C7B 121.4(3) . . ?
C10B C9B C8B 120.3(4) . . ?
C11B C10B C9B 119.5(3) . . ?
C10B C11B C12B 120.6(4) . . ?
C11B C12B C7B 120.9(3) . . ?
O1B C13B C14B 105.9(3) . . ?
C13B C14B C15B 105.1(3) . . ?
C16B C15B C14B 104.7(3) . . ?
O1B C16B C15B 105.2(3) . . ?
C4TB O1TB C1TB 113.2(7) . . ?
O1TB C1TB C2TB 104.1(6) . . ?
C3TB C2TB C1TB 95.3(7) . . ?
C4TB C3TB C2TB 109.0(7) . . ?
O1TB C4TB C3TB 107.0(8) . . ?
C4TA O1TA C1TA 105.4(6) . . ?
C2TA C1TA O1TA 105.0(5) . . ?
C1TA C2TA C3TA 103.7(7) . . ?
C4TA C3TA C2TA 106.1(6) . . ?
C3TA C4TA O1TA 108.9(7) . . ?

loop_
_geom_bond_atom_site_label_1
_geom_bond_atom_site_label_2
_geom_bond_distance
_geom_bond_site_symmetry_2
_geom_bond_publ_flag
MgA O1A 2.012(2) . ?
MgA O1A 2.012(2) 2_656 ?
MgA N1A 2.013(3) . ?
MgA N1A 2.013(3) 2_656 ?
O1A C13A 1.442(4) . ?
O1A C16A 1.462(4) . ?
N1A C7A 1.392(4) . ?
N1A C1A 1.419(4) . ?
C1A C2A 1.397(5) . ?
C1A C6A 1.410(5) . ?
C2A C3A 1.387(5) . ?
C3A C4A 1.381(7) . ?
C4A C5A 1.380(7) . ?
C5A C6A 1.395(5) . ?
C7A C8A 1.406(5) . ?
C7A C12A 1.408(5) . ?
C8A C9A 1.398(5) . ?
C9A C10A 1.369(6) . ?
C10A C11A 1.373(6) . ?
C11A C12A 1.405(5) . ?
C13A C14A 1.508(5) . ?
C14A C15A 1.526(6) . ?
C15A C16A 1.526(5) . ?
MgB O1B 2.011(3) 2_656 ?
MgB O1B 2.011(3) . ?
MgB N1B 2.020(3) 2_656 ?
MgB N1B 2.020(3) . ?
O1B C16B 1.434(4) . ?
O1B C13B 1.457(4) . ?
N1B C1B 1.381(4) . ?
N1B C7B 1.411(4) . ?
C1B C2B 1.405(5) . ?
C1B C6B 1.411(5) . ?
C2B C3B 1.390(5) . ?
C3B C4B 1.391(6) . ?
C4B C5B 1.360(6) . ?
C5B C6B 1.394(5) . ?
C7B C8B 1.403(5) . ?
C7B C12B 1.404(5) . ?
C8B C9B 1.382(5) . ?
C9B C10B 1.383(6) . ?
C10B C11B 1.380(6) . ?
C11B C12B 1.386(5) . ?
C13B C14B 1.494(6) . ?
C14B C15B 1.526(6) . ?
C15B C16B 1.489(6) . ?
O1TB C4TB 1.363(11) . ?
O1TB C1TB 1.382(12) . ?
C1TB C2TB 1.660(15) . ?
C2TB C3TB 1.495(11) . ?
C3TB C4TB 1.453(11) . ?
O1TA C4TA 1.433(12) . ?
O1TA C1TA 1.482(11) . ?
C1TA C2TA 1.455(11) . ?
C2TA C3TA 1.450(14) . ?
C3TA C4TA 1.400(15) . ?
